data_7129934
loop_
_publ_author_name
'Chen, Chen'
'Yang, Xing-Xing'
'Zhao, Zhi'
'Han, Bo'
'Du, Wei'
'Chen, Ying-Chun'

_publ_section_title
;
 Asymmetric inverse-electron-demand 1,3-dipolar cycloadditions of
 cyclopentadienones and thiophene-1,1-dioxide with C,N-cyclic azomethine
 imines
;
_journal_name_full 'Chemical Communications'
_journal_paper_doi 10.1039/D2CC01103D
_journal_year 2022
_chemical_absolute_configuration ad
_chemical_formula_moiety 'C21 H18 N2 O2'
_chemical_formula_sum 'C21 H18 N2 O2'
_chemical_formula_weight 330.37
_space_group_crystal_system orthorhombic
_space_group_IT_number 19
_space_group_name_Hall 'P 2ac 2ab'
_space_group_name_H-M_alt 'P 21 21 21'
_atom_sites_solution_hydrogens geom
_atom_sites_solution_primary direct
_audit_creation_date 2020-10-10
_audit_creation_method
;
Olex2 1.2
(compiled 2016.02.19 svn.r3266 for OlexSys, GUI svn.r5155)
;
_audit_update_record
;
2022-02-23 deposited with the CCDC.	2022-04-07 downloaded from the CCDC.
;
_cell_angle_alpha 90
_cell_angle_beta 90
_cell_angle_gamma 90
_cell_formula_units_Z 4
_cell_length_a 7.21864(13)
_cell_length_b 10.5120(2)
_cell_length_c 22.0152(4)
_cell_measurement_reflns_used 3740
_cell_measurement_temperature 293.2(3)
_cell_measurement_theta_max 71.1350
_cell_measurement_theta_min 5.7980
_cell_volume 1670.56(5)
_computing_cell_refinement 'CrysAlisPro 1.171.39.46e (Rigaku OD, 2018)'
_computing_data_collection 'CrysAlisPro 1.171.39.46e (Rigaku OD, 2018)'
_computing_data_reduction 'CrysAlisPro 1.171.39.46e (Rigaku OD, 2018)'
_computing_molecular_graphics 'Olex2 (Dolomanov et al., 2009)'
_computing_publication_material 'Olex2 (Dolomanov et al., 2009)'
_computing_structure_refinement 'ShelXL (Sheldrick, 2015)'
_computing_structure_solution 'ShelXT (Sheldrick, 2015)'
_diffrn_ambient_environment air
_diffrn_ambient_temperature 293.2(3)
_diffrn_detector 'CCD plate'
_diffrn_detector_area_resol_mean 15.9595
_diffrn_detector_type EosS2
_diffrn_measured_fraction_theta_full 0.999
_diffrn_measured_fraction_theta_max 0.994
_diffrn_measurement_details
;
List of Runs (angles in degrees, time in seconds):

  # Type    Start    End  Width  t~exp~   \w     \q     \k     \f   Frames
#--------------------------------------------------------------------------
  1  \w    -73.00  37.00   1.00    1.00    --  -34.98  19.00-180.00  110
  2  \w      6.00 104.00   1.00    1.00    --   34.98  77.00-150.00   98
  3  \w      6.00 104.00   1.00    1.00    --   34.98  77.00   0.00   98
  4  \w     23.00  90.00   1.00    1.00    --   34.98-125.00 -60.00   67
  5  \w     23.00  90.00   1.00    1.00    --   34.98-125.00-180.00   67
  6  \w     78.00 176.00   1.00    3.01    --  106.90  77.00 -30.00   98
  7  \w     81.00 178.00   1.00    3.01    --  106.90  30.00  30.00   97
  8  \w     87.00 175.00   1.00    3.01    --  106.90  61.00  60.00   88
  9  \w     38.00 126.00   1.00    3.01    --  106.90 -54.00 -92.00   88
 10  \w     39.00 127.00   1.00    3.01    --  106.90 -61.00 120.00   88
 11  \w     37.00 110.00   1.00    3.01    --  106.90 -94.00  90.00   73
 12  \w     37.00 110.00   1.00    3.01    --  106.90 -94.00 120.00   73
 13  \w     36.00 113.00   1.00    3.01    --  106.90-111.00 -90.00   77
 14  \w    -33.00  20.00   1.00    1.00    --   34.98 -57.00 -30.00   53
 15  \w     16.00 103.00   1.00    1.00    --   34.98  57.00 120.00   87
;
_diffrn_measurement_device 'four-circle diffractometer'
_diffrn_measurement_device_type 'New Gemini, Dual, Cu at home/near, EosS2'
_diffrn_measurement_method '\w scans'
_diffrn_orient_matrix_type 'CrysAlisPro convention (1999,Acta A55,543-557)'
_diffrn_orient_matrix_UB_11 -0.1300875000
_diffrn_orient_matrix_UB_12 0.0230760000
_diffrn_orient_matrix_UB_13 0.0543922000
_diffrn_orient_matrix_UB_21 0.0490323000
_diffrn_orient_matrix_UB_22 -0.1323338000
_diffrn_orient_matrix_UB_23 0.0254005000
_diffrn_orient_matrix_UB_31 0.1619579000
_diffrn_orient_matrix_UB_32 0.0585871000
_diffrn_orient_matrix_UB_33 0.0359442000
_diffrn_radiation_monochromator graphite
_diffrn_radiation_probe x-ray
_diffrn_radiation_type CuK\a
_diffrn_radiation_wavelength 1.54184
_diffrn_reflns_av_R_equivalents 0.0422
_diffrn_reflns_av_unetI/netI 0.0364
_diffrn_reflns_Laue_measured_fraction_full 0.999
_diffrn_reflns_Laue_measured_fraction_max 0.994
_diffrn_reflns_limit_h_max 8
_diffrn_reflns_limit_h_min -5
_diffrn_reflns_limit_k_max 12
_diffrn_reflns_limit_k_min -11
_diffrn_reflns_limit_l_max 26
_diffrn_reflns_limit_l_min -26
_diffrn_reflns_number 9144
_diffrn_reflns_point_group_measured_fraction_full 0.999
_diffrn_reflns_point_group_measured_fraction_max 0.985
_diffrn_reflns_theta_full 67.684
_diffrn_reflns_theta_max 71.315
_diffrn_reflns_theta_min 4.661
_diffrn_source 'fine-focus sealed X-ray tube'
_diffrn_source_type 'Enhance (Cu) X-ray Source'
_exptl_absorpt_coefficient_mu 0.683
_exptl_absorpt_correction_T_max 1.00000
_exptl_absorpt_correction_T_min 0.38972
_exptl_absorpt_correction_type multi-scan
_exptl_absorpt_process_details
;
CrysAlisPro 1.171.39.46e (Rigaku Oxford Diffraction, 2018)
Empirical absorption correction using spherical harmonics,
 implemented in SCALE3 ABSPACK scaling algorithm.
;
_exptl_crystal_colour 'clear light colourless'
_exptl_crystal_colour_lustre clear
_exptl_crystal_colour_modifier light
_exptl_crystal_colour_primary colourless
_exptl_crystal_density_diffrn 1.314
_exptl_crystal_description block
_exptl_crystal_F_000 696
_exptl_crystal_size_max 0.5
_exptl_crystal_size_mid 0.4
_exptl_crystal_size_min 0.2
_refine_diff_density_max 0.241
_refine_diff_density_min -0.380
_refine_diff_density_rms 0.094
_refine_ls_abs_structure_details
;
 Flack x determined using 1109 quotients [(I+)-(I-)]/[(I+)+(I-)]
 (Parsons, Flack and Wagner, Acta Cryst. B69 (2013) 249-259).
;
_refine_ls_abs_structure_Flack -0.1(2)
_refine_ls_extinction_method none
_refine_ls_goodness_of_fit_ref 1.058
_refine_ls_hydrogen_treatment constr
_refine_ls_matrix_type full
_refine_ls_number_parameters 226
_refine_ls_number_reflns 3192
_refine_ls_number_restraints 0
_refine_ls_restrained_S_all 1.058
_refine_ls_R_factor_all 0.0687
_refine_ls_R_factor_gt 0.0654
_refine_ls_shift/su_max 0.000
_refine_ls_shift/su_mean 0.000
_refine_ls_structure_factor_coef Fsqd
_refine_ls_weighting_details 'w=1/[\s^2^(Fo^2^)+(0.1141P)^2^+0.0447P] where P=(Fo^2^+2Fc^2^)/3'
_refine_ls_weighting_scheme calc
_refine_ls_wR_factor_gt 0.1571
_refine_ls_wR_factor_ref 0.1634
_reflns_Friedel_coverage 0.707
_reflns_Friedel_fraction_full 0.999
_reflns_Friedel_fraction_max 0.973
_reflns_number_gt 2947
_reflns_number_total 3192
_reflns_threshold_expression 'I > 2\s(I)'
_cod_data_source_file d2cc01103d2.cif
_cod_data_source_block 3a
_cod_original_cell_volume 1670.57(6)
_cod_database_code 7129934
_shelx_space_group_comment
;
The symmetry employed for this shelxl refinement is uniquely defined
by the following loop, which should always be used as a source of
symmetry information in preference to the above space-group names.
They are only intended as comments.
;
_reflns_odcompleteness_completeness 99.89
_reflns_odcompleteness_iscentric 1
_reflns_odcompleteness_theta 66.97
_olex2_refinement_description
;
1. Fixed Uiso
 At 1.2 times of:
  All C(H) groups, All C(H,H) groups
2.a Ternary CH refined with riding coordinates:
 C009(H009), C00C(H00C), C00I(H00J)
2.b Secondary CH2 refined with riding coordinates:
 C00E(H00B,H00E), C00H(H00H,H00I)
2.c Aromatic/amide H refined with riding coordinates:
 C007(H007), C00A(H00A), C00D(H00D), C00F(H00F), C00G(H00G), C00J(H00K),
 C00K(H00L), C00M(H00M), C00N(H00N), C00O(H00O), C00P(H00P)
;
_shelx_shelxl_version_number 2014/7
_olex2_date_sample_data_collection 2020-10-10
_olex2_submission_special_instructions 'No special instructions were received'
_oxdiff_exptl_absorpt_empirical_details
;
Empirical correction (ABSPACK) includes:
- Absorption correction using spherical harmonics
- Frame scaling
- Detector area scaling
;
_oxdiff_exptl_absorpt_empirical_full_max 2.900
_oxdiff_exptl_absorpt_empirical_full_min 0.696

loop_
_space_group_symop_operation_xyz
'x, y, z'
'-x+1/2, -y, z+1/2'
'-x, y+1/2, -z+1/2'
'x+1/2, -y+1/2, -z'

loop_
_atom_site_label
_atom_site_type_symbol
_atom_site_fract_x
_atom_site_fract_y
_atom_site_fract_z
_atom_site_U_iso_or_equiv
_atom_site_adp_type
_atom_site_occupancy
_atom_site_site_symmetry_order
_atom_site_calc_flag
_atom_site_refinement_flags_posn
_atom_site_refinement_flags_adp
_atom_site_refinement_flags_occupancy
_atom_site_disorder_assembly
_atom_site_disorder_group
N001 N 0.6274(3) 0.5975(2) 0.61954(10) 0.0394(5) Uani 1 1 d . . . . .
N002 N 0.4822(3) 0.6442(2) 0.58231(11) 0.0446(5) Uani 1 1 d . . . . .
O003 O 0.3052(4) 0.6227(3) 0.49972(12) 0.0695(7) Uani 1 1 d . . . . .
C004 C 0.4319(4) 0.4317(3) 0.53937(13) 0.0445(6) Uani 1 1 d . . . . .
C005 C 0.4016(4) 0.5728(3) 0.53880(13) 0.0479(6) Uani 1 1 d . . . . .
O006 O 0.4898(5) 0.9544(4) 0.7261(2) 0.1129(15) Uani 1 1 d . . . . .
C007 C 0.4454(6) 0.3697(4) 0.48430(15) 0.0632(9) Uani 1 1 d . . . . .
H007 H 0.4400 0.4161 0.4484 0.076 Uiso 1 1 calc R . . . .
C008 C 0.7982(4) 0.6775(3) 0.70847(14) 0.0457(6) Uani 1 1 d . . . . .
C009 C 0.6246(4) 0.6858(2) 0.67094(12) 0.0407(6) Uani 1 1 d . . . . .
H009 H 0.5203 0.6621 0.6971 0.049 Uiso 1 1 calc R . . . .
C00A C 0.4380(5) 0.3600(3) 0.59241(14) 0.0500(7) Uani 1 1 d . . . . .
H00A H 0.4303 0.4002 0.6300 0.060 Uiso 1 1 calc R . . . .
C00B C 0.9503(4) 0.6077(3) 0.68955(14) 0.0500(7) Uani 1 1 d . . . . .
C00C C 0.4651(4) 0.7843(3) 0.58606(15) 0.0491(7) Uani 1 1 d . . . . .
H00C H 0.5139 0.8257 0.5495 0.059 Uiso 1 1 calc R . . . .
C00D C 0.2718(5) 0.8288(3) 0.60031(19) 0.0593(8) Uani 1 1 d . . . . .
H00D H 0.1698 0.8144 0.5755 0.071 Uiso 1 1 calc R . . . .
C00E C 0.8058(4) 0.6010(3) 0.58731(13) 0.0503(7) Uani 1 1 d . . . . .
H00B H 0.8395 0.6881 0.5778 0.060 Uiso 1 1 calc R . . . .
H00E H 0.7979 0.5533 0.5497 0.060 Uiso 1 1 calc R . . . .
C00F C 0.4556(5) 0.2292(3) 0.58949(18) 0.0620(8) Uani 1 1 d . . . . .
H00F H 0.4561 0.1815 0.6251 0.074 Uiso 1 1 calc R . . . .
C00G C 0.4670(7) 0.2385(4) 0.48222(19) 0.0799(13) Uani 1 1 d . . . . .
H00G H 0.4779 0.1978 0.4449 0.096 Uiso 1 1 calc R . . . .
C00H C 0.9473(5) 0.5426(4) 0.62875(16) 0.0601(8) Uani 1 1 d . . . . .
H00H H 1.0688 0.5488 0.6102 0.072 Uiso 1 1 calc R . . . .
H00I H 0.9191 0.4531 0.6343 0.072 Uiso 1 1 calc R . . . .
C00I C 0.5785(4) 0.8184(3) 0.64192(16) 0.0506(7) Uani 1 1 d . . . . .
H00J H 0.6910 0.8657 0.6313 0.061 Uiso 1 1 calc R . . . .
C00J C 0.2647(5) 0.8916(4) 0.6529(2) 0.0697(10) Uani 1 1 d . . . . .
H00K H 0.1579 0.9268 0.6694 0.084 Uiso 1 1 calc R . . . .
C00K C 0.4725(7) 0.1692(4) 0.5341(2) 0.0725(11) Uani 1 1 d . . . . .
H00L H 0.4876 0.0814 0.5323 0.087 Uiso 1 1 calc R . . . .
C00L C 0.4475(6) 0.8973(3) 0.6809(2) 0.0683(10) Uani 1 1 d . . . . .
C00M C 0.7997(7) 0.7337(4) 0.76600(17) 0.0684(10) Uani 1 1 d . . . . .
H00M H 0.6971 0.7793 0.7794 0.082 Uiso 1 1 calc R . . . .
C00N C 1.1024(5) 0.5954(4) 0.7282(2) 0.0671(9) Uani 1 1 d . . . . .
H00N H 1.2045 0.5480 0.7159 0.080 Uiso 1 1 calc R . . . .
C00O C 0.9524(9) 0.7217(4) 0.8029(2) 0.0884(15) Uani 1 1 d . . . . .
H00O H 0.9535 0.7608 0.8408 0.106 Uiso 1 1 calc R . . . .
C00P C 1.1027(7) 0.6526(5) 0.7843(2) 0.0844(14) Uani 1 1 d . . . . .
H00P H 1.2051 0.6443 0.8097 0.101 Uiso 1 1 calc R . . . .

loop_
_atom_site_aniso_label
_atom_site_aniso_U_11
_atom_site_aniso_U_22
_atom_site_aniso_U_33
_atom_site_aniso_U_23
_atom_site_aniso_U_13
_atom_site_aniso_U_12
N001 0.0444(11) 0.0324(11) 0.0415(10) -0.0008(8) -0.0005(9) 0.0024(9)
N002 0.0487(12) 0.0345(11) 0.0506(12) 0.0027(9) -0.0047(10) 0.0038(9)
O003 0.0795(16) 0.0652(15) 0.0638(14) 0.0159(12) -0.0250(14) 0.0027(14)
C004 0.0422(12) 0.0452(15) 0.0461(13) -0.0011(11) -0.0016(11) -0.0049(12)
C005 0.0481(13) 0.0481(16) 0.0474(14) 0.0085(11) -0.0041(12) -0.0026(12)
O006 0.096(2) 0.095(2) 0.148(3) -0.077(2) -0.021(2) 0.033(2)
C007 0.077(2) 0.065(2) 0.0477(16) -0.0054(14) 0.0006(15) -0.0142(19)
C008 0.0541(14) 0.0329(13) 0.0502(14) -0.0032(11) -0.0002(13) -0.0072(12)
C009 0.0431(12) 0.0325(13) 0.0467(13) -0.0042(10) 0.0068(11) -0.0021(11)
C00A 0.0626(17) 0.0413(14) 0.0460(13) -0.0010(11) -0.0025(13) -0.0048(14)
C00B 0.0477(14) 0.0448(15) 0.0574(16) 0.0034(12) -0.0017(12) -0.0043(13)
C00C 0.0511(15) 0.0332(13) 0.0630(16) 0.0107(12) 0.0037(13) 0.0018(12)
C00D 0.0512(16) 0.0410(15) 0.086(2) 0.0073(15) -0.0050(16) 0.0058(13)
C00E 0.0527(14) 0.0511(16) 0.0470(13) -0.0039(12) 0.0104(13) 0.0086(14)
C00F 0.075(2) 0.0424(16) 0.0691(19) 0.0034(14) -0.0005(18) -0.0061(16)
C00G 0.107(3) 0.064(2) 0.069(2) -0.0278(19) 0.014(2) -0.016(2)
C00H 0.0520(15) 0.067(2) 0.0612(18) -0.0091(15) 0.0032(14) 0.0206(16)
C00I 0.0458(14) 0.0302(13) 0.0758(19) -0.0031(13) 0.0056(14) -0.0019(11)
C00J 0.0559(18) 0.0478(18) 0.105(3) -0.0057(19) 0.0067(19) 0.0149(16)
C00K 0.081(2) 0.0442(17) 0.092(3) -0.0153(17) 0.008(2) -0.0074(18)
C00L 0.0633(18) 0.0406(16) 0.101(3) -0.0190(17) 0.001(2) 0.0098(16)
C00M 0.088(2) 0.058(2) 0.0599(19) -0.0184(15) -0.011(2) -0.002(2)
C00N 0.0537(16) 0.062(2) 0.085(2) 0.0069(18) -0.0160(18) -0.0046(16)
C00O 0.122(4) 0.068(3) 0.075(2) -0.021(2) -0.032(3) -0.015(3)
C00P 0.085(3) 0.073(3) 0.094(3) 0.004(2) -0.045(3) -0.023(2)

loop_
_atom_type_symbol
_atom_type_description
_atom_type_scat_dispersion_real
_atom_type_scat_dispersion_imag
_atom_type_scat_source
C C 0.0181 0.0091 'International Tables Vol C Tables 4.2.6.8 and 6.1.1.4'
H H 0.0000 0.0000 'International Tables Vol C Tables 4.2.6.8 and 6.1.1.4'
N N 0.0311 0.0180 'International Tables Vol C Tables 4.2.6.8 and 6.1.1.4'
O O 0.0492 0.0322 'International Tables Vol C Tables 4.2.6.8 and 6.1.1.4'

loop_
_geom_angle_atom_site_label_1
_geom_angle_atom_site_label_2
_geom_angle_atom_site_label_3
_geom_angle
_geom_angle_site_symmetry_1
_geom_angle_site_symmetry_3
_geom_angle_publ_flag
N002 N001 C009 102.5(2) . . ?
N002 N001 C00E 111.1(2) . . ?
C009 N001 C00E 111.6(2) . . ?
N001 N002 C00C 112.0(2) . . ?
C005 N002 N001 122.5(2) . . ?
C005 N002 C00C 123.9(3) . . ?
C007 C004 C005 118.0(3) . . ?
C007 C004 C00A 118.7(3) . . ?
C00A C004 C005 123.2(3) . . ?
N002 C005 C004 118.8(2) . . ?
O003 C005 N002 120.4(3) . . ?
O003 C005 C004 120.8(3) . . ?
C004 C007 H007 119.8 . . ?
C004 C007 C00G 120.4(3) . . ?
C00G C007 H007 119.8 . . ?
C00B C008 C009 121.8(3) . . ?
C00B C008 C00M 119.4(3) . . ?
C00M C008 C009 118.7(3) . . ?
N001 C009 C008 112.1(2) . . ?
N001 C009 H009 107.6 . . ?
N001 C009 C00I 104.6(2) . . ?
C008 C009 H009 107.6 . . ?
C008 C009 C00I 116.9(2) . . ?
C00I C009 H009 107.6 . . ?
C004 C00A H00A 119.9 . . ?
C00F C00A C004 120.2(3) . . ?
C00F C00A H00A 119.9 . . ?
C008 C00B C00H 119.9(3) . . ?
C008 C00B C00N 119.3(3) . . ?
C00N C00B C00H 120.8(3) . . ?
N002 C00C H00C 111.5 . . ?
N002 C00C C00D 113.5(3) . . ?
N002 C00C C00I 103.6(2) . . ?
C00D C00C H00C 111.5 . . ?
C00D C00C C00I 104.9(3) . . ?
C00I C00C H00C 111.5 . . ?
C00C C00D H00D 124.1 . . ?
C00J C00D C00C 111.8(3) . . ?
C00J C00D H00D 124.1 . . ?
N001 C00E H00B 110.3 . . ?
N001 C00E H00E 110.3 . . ?
N001 C00E C00H 107.0(2) . . ?
H00B C00E H00E 108.6 . . ?
C00H C00E H00B 110.3 . . ?
C00H C00E H00E 110.3 . . ?
C00A C00F H00F 119.9 . . ?
C00K C00F C00A 120.3(3) . . ?
C00K C00F H00F 119.9 . . ?
C007 C00G H00G 119.7 . . ?
C00K C00G C007 120.6(3) . . ?
C00K C00G H00G 119.7 . . ?
C00B C00H H00H 109.4 . . ?
C00B C00H H00I 109.4 . . ?
C00E C00H C00B 111.3(3) . . ?
C00E C00H H00H 109.4 . . ?
C00E C00H H00I 109.4 . . ?
H00H C00H H00I 108.0 . . ?
C009 C00I H00J 111.9 . . ?
C00C C00I C009 103.5(2) . . ?
C00C C00I H00J 111.9 . . ?
C00C C00I C00L 104.5(3) . . ?
C00L C00I C009 112.7(3) . . ?
C00L C00I H00J 111.9 . . ?
C00D C00J H00K 124.6 . . ?
C00D C00J C00L 110.7(3) . . ?
C00L C00J H00K 124.6 . . ?
C00F C00K H00L 120.1 . . ?
C00G C00K C00F 119.8(4) . . ?
C00G C00K H00L 120.1 . . ?
O006 C00L C00I 125.5(4) . . ?
O006 C00L C00J 127.0(4) . . ?
C00J C00L C00I 107.5(3) . . ?
C008 C00M H00M 119.9 . . ?
C00O C00M C008 120.2(4) . . ?
C00O C00M H00M 119.9 . . ?
C00B C00N H00N 119.7 . . ?
C00P C00N C00B 120.6(4) . . ?
C00P C00N H00N 119.7 . . ?
C00M C00O H00O 119.8 . . ?
C00P C00O C00M 120.5(4) . . ?
C00P C00O H00O 119.8 . . ?
C00N C00P H00P 120.0 . . ?
C00O C00P C00N 120.0(4) . . ?
C00O C00P H00P 120.0 . . ?

loop_
_geom_bond_atom_site_label_1
_geom_bond_atom_site_label_2
_geom_bond_distance
_geom_bond_site_symmetry_2
_geom_bond_publ_flag
N001 N002 1.418(3) . ?
N001 C009 1.464(3) . ?
N001 C00E 1.471(3) . ?
N002 C005 1.349(4) . ?
N002 C00C 1.480(4) . ?
O003 C005 1.224(4) . ?
C004 C005 1.499(4) . ?
C004 C007 1.380(4) . ?
C004 C00A 1.390(4) . ?
O006 C00L 1.201(5) . ?
C007 H007 0.9300 . ?
C007 C00G 1.389(6) . ?
C008 C009 1.503(4) . ?
C008 C00B 1.385(5) . ?
C008 C00M 1.397(4) . ?
C009 H009 0.9800 . ?
C009 C00I 1.569(4) . ?
C00A H00A 0.9300 . ?
C00A C00F 1.382(5) . ?
C00B C00H 1.504(4) . ?
C00B C00N 1.396(5) . ?
C00C H00C 0.9800 . ?
C00C C00D 1.505(4) . ?
C00C C00I 1.520(5) . ?
C00D H00D 0.9300 . ?
C00D C00J 1.333(6) . ?
C00E H00B 0.9700 . ?
C00E H00E 0.9700 . ?
C00E C00H 1.501(5) . ?
C00F H00F 0.9300 . ?
C00F C00K 1.378(6) . ?
C00G H00G 0.9300 . ?
C00G C00K 1.355(7) . ?
C00H H00H 0.9700 . ?
C00H H00I 0.9700 . ?
C00I H00J 0.9800 . ?
C00I C00L 1.523(5) . ?
C00J H00K 0.9300 . ?
C00J C00L 1.458(6) . ?
C00K H00L 0.9300 . ?
C00M H00M 0.9300 . ?
C00M C00O 1.376(7) . ?
C00N H00N 0.9300 . ?
C00N C00P 1.374(7) . ?
C00O H00O 0.9300 . ?
C00O C00P 1.369(8) . ?
C00P H00P 0.9300 . ?
